data_7201113
loop_
_publ_author_name
'Wallentin, Carl-Johan'
'Orentas, Edvinas'
'Johnson, Magnus T.'
'Butkus, Eugenijus'
'Wendt, Ola F.'
'\"Ohrstr\"om, Lars'
'W\"arnmark, Kenneth'

_publ_section_title
;
 Network analysis of bicyclo[3.3.1]nonanes: the diol, the dione and the
 acetal
;
_journal_issue 9
_journal_name_full CrystEngComm
_journal_page_first 1837
_journal_paper_doi 10.1039/b905122h
_journal_volume 11
_journal_year 2009
_chemical_formula_sum 'C13 H20 O4'
_chemical_formula_weight 240.29
_chemical_name_systematic
;
?
;
_space_group_IT_number 14
_symmetry_cell_setting monoclinic
_symmetry_space_group_name_Hall '-P 2yn'
_symmetry_space_group_name_H-M 'P 1 21/n 1'
_atom_sites_solution_hydrogens geom
_atom_sites_solution_primary direct
_atom_sites_solution_secondary difmap
_audit_creation_method SHELXL-97
_cell_angle_alpha 90.00
_cell_angle_beta 106.287(6)
_cell_angle_gamma 90.00
_cell_formula_units_Z 4
_cell_length_a 11.4565(6)
_cell_length_b 7.9243(4)
_cell_length_c 13.7482(8)
_cell_measurement_reflns_used 2405
_cell_measurement_temperature 293(2)
_cell_measurement_theta_max 33.1056
_cell_measurement_theta_min 2.5660
_cell_volume 1198.04(12)
_computing_cell_refinement
;
CrysAlis RED, Oxford Diffraction Ltd.,
Version 1.171.31.5 (release 28-08-2006 CrysAlis171 .NET)
(compiled Aug 28 2006,13:05:05)
;
_computing_data_collection
;
CrysAlis CCD, Oxford Diffraction Ltd.,
Version 1.171.31.5 (release 28-08-2006 CrysAlis171 .NET)
(compiled Aug 28 2006,13:05:05)
;
_computing_data_reduction
;
CrysAlis RED, Oxford Diffraction Ltd.,
Version 1.171.31.5 (release 28-08-2006 CrysAlis171 .NET)
(compiled Aug 28 2006,13:05:05)
;
_computing_publication_material 'SHELXL-97 (Sheldrick, 2008)'
_computing_structure_refinement 'SHELXL-97 (Sheldrick, 2008)'
_computing_structure_solution 'SHELXS-97 (Sheldrick, 2008)'
_diffrn_ambient_temperature 293(2)
_diffrn_detector_area_resol_mean 16.1829
_diffrn_measured_fraction_theta_full 0.993
_diffrn_measured_fraction_theta_max 0.993
_diffrn_measurement_device_type 'Oxford Xcalibur 3'
_diffrn_measurement_method \w-scan
_diffrn_radiation_monochromator graphite
_diffrn_radiation_source 'Enhance (Mo) X-ray Source'
_diffrn_radiation_type MoK\a
_diffrn_radiation_wavelength 0.71073
_diffrn_reflns_av_R_equivalents 0.0367
_diffrn_reflns_av_sigmaI/netI 0.0424
_diffrn_reflns_limit_h_max 13
_diffrn_reflns_limit_h_min -13
_diffrn_reflns_limit_k_max 9
_diffrn_reflns_limit_k_min -5
_diffrn_reflns_limit_l_max 16
_diffrn_reflns_limit_l_min -16
_diffrn_reflns_number 7626
_diffrn_reflns_theta_full 25.34
_diffrn_reflns_theta_max 25.34
_diffrn_reflns_theta_min 2.72
_diffrn_standards_decay_% 0
_exptl_absorpt_coefficient_mu 0.097
_exptl_absorpt_correction_T_max 1.00000
_exptl_absorpt_correction_T_min 0.81094
_exptl_absorpt_correction_type multi-scan
_exptl_absorpt_process_details
;
CrysAlis RED, Oxford Diffraction Ltd.,
Version 1.171.31.5 (release 28-08-2006 CrysAlis171 .NET)
(compiled Aug 28 2006,13:05:05)
Empirical absorption correction using spherical harmonics,
implemented in SCALE3 ABSPACK scaling algorithm.
;
_exptl_crystal_colour colourless
_exptl_crystal_density_diffrn 1.332
_exptl_crystal_density_method 'not measured'
_exptl_crystal_description needle
_exptl_crystal_F_000 520
_exptl_crystal_size_max 0.1
_exptl_crystal_size_mid 0.02
_exptl_crystal_size_min 0.02
_refine_diff_density_max 0.219
_refine_diff_density_min -0.170
_refine_diff_density_rms 0.059
_refine_ls_extinction_method none
_refine_ls_goodness_of_fit_ref 1.049
_refine_ls_hydrogen_treatment riding
_refine_ls_matrix_type full
_refine_ls_number_parameters 154
_refine_ls_number_reflns 2187
_refine_ls_number_restraints 0
_refine_ls_restrained_S_all 1.049
_refine_ls_R_factor_all 0.0745
_refine_ls_R_factor_gt 0.0428
_refine_ls_shift/su_max 0.000
_refine_ls_shift/su_mean 0.000
_refine_ls_structure_factor_coef Fsqd
_refine_ls_weighting_details 'calc w=1/[\s^2^(Fo^2^)+(0.0600P)^2^+0.0000P] where P=(Fo^2^+2Fc^2^)/3'
_refine_ls_weighting_scheme calc
_refine_ls_wR_factor_gt 0.1137
_refine_ls_wR_factor_ref 0.1206
_reflns_number_gt 1261
_reflns_number_total 2187
_reflns_threshold_expression >2sigma(I)
_cod_data_source_file b905122h.txt
_cod_data_source_block compound4
_cod_original_cell_volume 1198.04(11)
_cod_original_sg_symbol_H-M P2(1)/n
_cod_database_code 7201113

loop_
_symmetry_equiv_pos_as_xyz
'x, y, z'
'-x+1/2, y+1/2, -z+1/2'
'-x, -y, -z'
'x-1/2, -y-1/2, z-1/2'

loop_
_atom_site_label
_atom_site_type_symbol
_atom_site_fract_x
_atom_site_fract_y
_atom_site_fract_z
_atom_site_U_iso_or_equiv
_atom_site_adp_type
_atom_site_occupancy
_atom_site_symmetry_multiplicity
_atom_site_calc_flag
_atom_site_refinement_flags
_atom_site_disorder_assembly
_atom_site_disorder_group
O1 O 0.44474(13) 0.24402(17) 0.02657(10) 0.0529(4) Uani 1 1 d . . .
O2 O 0.42474(14) -0.20880(19) 0.33638(12) 0.0677(5) Uani 1 1 d . . .
O3 O 0.44270(14) 0.42468(17) 0.15201(11) 0.0568(4) Uani 1 1 d . . .
O4 O 0.62345(13) -0.13569(19) 0.39271(11) 0.0609(5) Uani 1 1 d . . .
C5 C 0.46153(18) 0.2520(2) 0.13370(14) 0.0429(5) Uani 1 1 d . . .
C6 C 0.51104(18) -0.0879(2) 0.32251(15) 0.0450(5) Uani 1 1 d . . .
C7 C 0.51824(18) -0.0957(2) 0.21333(15) 0.0452(5) Uani 1 1 d . . .
H7 H 0.5350 -0.2127 0.1985 0.054 Uiso 1 1 calc R . .
C8 C 0.59228(19) 0.2063(2) 0.18768(16) 0.0516(6) Uani 1 1 d . . .
H8A H 0.6122 0.2498 0.2563 0.062 Uiso 1 1 calc R . .
H8B H 0.6453 0.2614 0.1535 0.062 Uiso 1 1 calc R . .
C9 C 0.36880(17) 0.1378(2) 0.16198(14) 0.0448(5) Uani 1 1 d . . .
H9 H 0.2881 0.1662 0.1176 0.054 Uiso 1 1 calc R . .
C10 C 0.39530(19) -0.0459(2) 0.14220(15) 0.0495(6) Uani 1 1 d . . .
H10A H 0.3321 -0.1183 0.1537 0.059 Uiso 1 1 calc R . .
H10B H 0.3965 -0.0594 0.0724 0.059 Uiso 1 1 calc R . .
C11 C 0.4730(2) 0.0826(3) 0.35195(16) 0.0573(6) Uani 1 1 d . . .
H11A H 0.5410 0.1600 0.3626 0.069 Uiso 1 1 calc R . .
H11B H 0.4524 0.0721 0.4155 0.069 Uiso 1 1 calc R . .
C12 C 0.61787(19) 0.0174(3) 0.19196(16) 0.0520(6) Uani 1 1 d . . .
H12A H 0.6933 -0.0031 0.2442 0.062 Uiso 1 1 calc R . .
H12B H 0.6302 -0.0168 0.1278 0.062 Uiso 1 1 calc R . .
C13 C 0.3646(2) 0.1555(3) 0.27219(15) 0.0574(6) Uani 1 1 d . . .
H13A H 0.3581 0.2744 0.2866 0.069 Uiso 1 1 calc R . .
H13B H 0.2914 0.1006 0.2786 0.069 Uiso 1 1 calc R . .
C14 C 0.3555(2) 0.3660(3) -0.01899(16) 0.0609(6) Uani 1 1 d . . .
H14A H 0.2770 0.3128 -0.0470 0.073 Uiso 1 1 calc R . .
H14B H 0.3780 0.4251 -0.0728 0.073 Uiso 1 1 calc R . .
C15 C 0.3513(2) 0.4856(3) 0.06502(17) 0.0633(7) Uani 1 1 d . . .
H15A H 0.3694 0.6000 0.0486 0.076 Uiso 1 1 calc R . .
H15B H 0.2718 0.4840 0.0770 0.076 Uiso 1 1 calc R . .
C16 C 0.6169(2) -0.3091(3) 0.4122(2) 0.0744(8) Uani 1 1 d . . .
H16A H 0.6551 -0.3333 0.4832 0.089 Uiso 1 1 calc R . .
H16B H 0.6572 -0.3745 0.3714 0.089 Uiso 1 1 calc R . .
C17 C 0.4863(2) -0.3492(3) 0.38503(19) 0.0738(8) Uani 1 1 d . . .
H17A H 0.4689 -0.4466 0.3405 0.089 Uiso 1 1 calc R . .
H17B H 0.4616 -0.3744 0.4454 0.089 Uiso 1 1 calc R . .

loop_
_atom_site_aniso_label
_atom_site_aniso_U_11
_atom_site_aniso_U_22
_atom_site_aniso_U_33
_atom_site_aniso_U_23
_atom_site_aniso_U_13
_atom_site_aniso_U_12
O1 0.0658(11) 0.0538(9) 0.0439(9) 0.0062(7) 0.0236(8) 0.0124(7)
O2 0.0463(10) 0.0745(11) 0.0816(11) 0.0342(9) 0.0169(9) -0.0031(8)
O3 0.0704(11) 0.0433(9) 0.0561(9) -0.0017(7) 0.0166(8) 0.0064(7)
O4 0.0438(10) 0.0690(10) 0.0615(10) 0.0171(8) 0.0011(8) -0.0021(8)
C5 0.0470(13) 0.0408(12) 0.0424(12) 0.0010(9) 0.0150(10) 0.0020(10)
C6 0.0350(12) 0.0510(13) 0.0461(13) 0.0095(9) 0.0066(10) -0.0036(10)
C7 0.0483(13) 0.0426(12) 0.0459(13) -0.0003(9) 0.0151(10) 0.0017(10)
C8 0.0410(14) 0.0530(14) 0.0620(14) 0.0061(10) 0.0167(11) -0.0061(10)
C9 0.0324(12) 0.0567(13) 0.0447(13) 0.0062(10) 0.0101(10) 0.0029(10)
C10 0.0492(14) 0.0525(13) 0.0444(12) 0.0007(10) 0.0090(11) -0.0095(11)
C11 0.0623(16) 0.0686(15) 0.0435(13) 0.0025(11) 0.0190(12) 0.0036(12)
C12 0.0431(13) 0.0616(14) 0.0552(13) 0.0057(11) 0.0201(11) 0.0060(11)
C13 0.0580(15) 0.0659(14) 0.0567(14) 0.0099(11) 0.0298(12) 0.0128(12)
C14 0.0667(16) 0.0613(14) 0.0540(14) 0.0131(12) 0.0159(13) 0.0132(13)
C15 0.0705(17) 0.0581(14) 0.0633(15) 0.0119(12) 0.0217(14) 0.0197(13)
C16 0.0613(18) 0.0663(17) 0.095(2) 0.0248(14) 0.0219(15) 0.0133(13)
C17 0.077(2) 0.0622(16) 0.0766(18) 0.0171(13) 0.0124(15) -0.0063(14)

loop_
_atom_type_symbol
_atom_type_description
_atom_type_scat_dispersion_real
_atom_type_scat_dispersion_imag
_atom_type_scat_source
C C 0.0033 0.0016 'International Tables Vol C Tables 4.2.6.8 and 6.1.1.4'
H H 0.0000 0.0000 'International Tables Vol C Tables 4.2.6.8 and 6.1.1.4'
O O 0.0106 0.0060 'International Tables Vol C Tables 4.2.6.8 and 6.1.1.4'

loop_
_geom_angle_atom_site_label_1
_geom_angle_atom_site_label_2
_geom_angle_atom_site_label_3
_geom_angle
_geom_angle_site_symmetry_1
_geom_angle_site_symmetry_3
_geom_angle_publ_flag
C14 O1 C5 107.22(14) . . ?
C17 O2 C6 109.02(17) . . ?
C5 O3 C15 106.77(15) . . ?
C16 O4 C6 107.58(16) . . ?
O3 C5 O1 104.01(14) . . ?
O3 C5 C8 108.79(15) . . ?
O1 C5 C8 108.78(16) . . ?
O3 C5 C9 112.03(16) . . ?
O1 C5 C9 109.47(16) . . ?
C8 C5 C9 113.32(16) . . ?
O2 C6 O4 105.00(15) . . ?
O2 C6 C11 107.57(17) . . ?
O4 C6 C11 109.28(17) . . ?
O2 C6 C7 109.52(17) . . ?
O4 C6 C7 111.51(16) . . ?
C11 C6 C7 113.54(16) . . ?
C10 C7 C6 108.97(16) . . ?
C10 C7 C12 109.10(16) . . ?
C6 C7 C12 114.21(17) . . ?
C10 C7 H7 108.1 . . ?
C6 C7 H7 108.1 . . ?
C12 C7 H7 108.1 . . ?
C5 C8 C12 113.99(17) . . ?
C5 C8 H8A 108.8 . . ?
C12 C8 H8A 108.8 . . ?
C5 C8 H8B 108.8 . . ?
C12 C8 H8B 108.8 . . ?
H8A C8 H8B 107.7 . . ?
C5 C9 C10 109.42(16) . . ?
C5 C9 C13 114.45(17) . . ?
C10 C9 C13 108.99(16) . . ?
C5 C9 H9 107.9 . . ?
C10 C9 H9 107.9 . . ?
C13 C9 H9 107.9 . . ?
C7 C10 C9 109.06(15) . . ?
C7 C10 H10A 109.9 . . ?
C9 C10 H10A 109.9 . . ?
C7 C10 H10B 109.9 . . ?
C9 C10 H10B 109.9 . . ?
H10A C10 H10B 108.3 . . ?
C6 C11 C13 112.68(18) . . ?
C6 C11 H11A 109.1 . . ?
C13 C11 H11A 109.1 . . ?
C6 C11 H11B 109.1 . . ?
C13 C11 H11B 109.1 . . ?
H11A C11 H11B 107.8 . . ?
C8 C12 C7 115.70(17) . . ?
C8 C12 H12A 108.4 . . ?
C7 C12 H12A 108.4 . . ?
C8 C12 H12B 108.4 . . ?
C7 C12 H12B 108.4 . . ?
H12A C12 H12B 107.4 . . ?
C11 C13 C9 115.55(17) . . ?
C11 C13 H13A 108.4 . . ?
C9 C13 H13A 108.4 . . ?
C11 C13 H13B 108.4 . . ?
C9 C13 H13B 108.4 . . ?
H13A C13 H13B 107.5 . . ?
O1 C14 C15 105.34(17) . . ?
O1 C14 H14A 110.7 . . ?
C15 C14 H14A 110.7 . . ?
O1 C14 H14B 110.7 . . ?
C15 C14 H14B 110.7 . . ?
H14A C14 H14B 108.8 . . ?
O3 C15 C14 104.75(17) . . ?
O3 C15 H15A 110.8 . . ?
C14 C15 H15A 110.8 . . ?
O3 C15 H15B 110.8 . . ?
C14 C15 H15B 110.8 . . ?
H15A C15 H15B 108.9 . . ?
O4 C16 C17 105.55(19) . . ?
O4 C16 H16A 110.6 . . ?
C17 C16 H16A 110.6 . . ?
O4 C16 H16B 110.6 . . ?
C17 C16 H16B 110.6 . . ?
H16A C16 H16B 108.8 . . ?
O2 C17 C16 107.01(19) . . ?
O2 C17 H17A 110.3 . . ?
C16 C17 H17A 110.3 . . ?
O2 C17 H17B 110.3 . . ?
C16 C17 H17B 110.3 . . ?
H17A C17 H17B 108.6 . . ?

loop_
_geom_bond_atom_site_label_1
_geom_bond_atom_site_label_2
_geom_bond_distance
_geom_bond_site_symmetry_2
_geom_bond_publ_flag
O1 C14 1.418(2) . ?
O1 C5 1.432(2) . ?
O2 C17 1.385(3) . ?
O2 C6 1.428(2) . ?
O3 C5 1.418(2) . ?
O3 C15 1.434(2) . ?
O4 C16 1.406(3) . ?
O4 C6 1.427(2) . ?
C5 C8 1.517(3) . ?
C5 C9 1.527(3) . ?
C6 C11 1.509(3) . ?
C6 C7 1.527(3) . ?
C7 C10 1.524(3) . ?
C7 C12 1.543(3) . ?
C7 H7 0.9800 . ?
C8 C12 1.523(3) . ?
C8 H8A 0.9700 . ?
C8 H8B 0.9700 . ?
C9 C10 1.528(3) . ?
C9 C13 1.536(3) . ?
C9 H9 0.9800 . ?
C10 H10A 0.9700 . ?
C10 H10B 0.9700 . ?
C11 C13 1.522(3) . ?
C11 H11A 0.9700 . ?
C11 H11B 0.9700 . ?
C12 H12A 0.9700 . ?
C12 H12B 0.9700 . ?
C13 H13A 0.9700 . ?
C13 H13B 0.9700 . ?
C14 C15 1.505(3) . ?
C14 H14A 0.9700 . ?
C14 H14B 0.9700 . ?
C15 H15A 0.9700 . ?
C15 H15B 0.9700 . ?
C16 C17 1.471(3) . ?
C16 H16A 0.9700 . ?
C16 H16B 0.9700 . ?
C17 H17A 0.9700 . ?
C17 H17B 0.9700 . ?

loop_
_cod_related_entry_id
_cod_related_entry_database
_cod_related_entry_code
1 ChemSpider 493121
